data_1508726
loop_
_publ_author_name
'Feldman, Ken S.'
'Selfridge, Brandon R.'

_publ_section_title
;
 Enantioselective synthesis of the ent-lomaiviticin A bicyclic core.
;
_journal_issue 21
_journal_name_full 'Organic letters'
_journal_page_first 5484
_journal_page_last 5487
_journal_paper_doi 10.1021/ol302567f
_journal_volume 14
_journal_year 2012
_chemical_absolute_configuration unk
_chemical_formula_moiety 'C46 H54 O6'
_chemical_formula_sum 'C48 H54 O6'
_chemical_formula_weight 726.91
_chemical_name_systematic
; 
 ? 
;
_space_group_IT_number 96
_symmetry_cell_setting tetragonal
_symmetry_space_group_name_Hall 'P 4nw 2abw'
_symmetry_space_group_name_H-M 'P 43 21 2'
_atom_sites_solution_hydrogens geom
_atom_sites_solution_primary direct
_atom_sites_solution_secondary difmap
_audit_creation_method SHELXL-97
_cell_angle_alpha 90.00
_cell_angle_beta 90.00
_cell_angle_gamma 90.00
_cell_formula_units_Z 4
_cell_length_a 8.966(2)
_cell_length_b 8.966(2)
_cell_length_c 53.26(2)
_cell_measurement_reflns_used 1195
_cell_measurement_temperature 298(2)
_cell_measurement_theta_max 15.811
_cell_measurement_theta_min 1.886
_cell_volume 4282(2)
_computing_cell_refinement 'Bruker SMART'
_computing_data_collection 'Bruker SMART'
_computing_data_reduction 'Bruker SAINT'
_computing_molecular_graphics 'Bruker SHELXTL'
_computing_publication_material 'Bruker SHELXTL'
_computing_structure_refinement 'SHELXL-97 (Sheldrick, 1997)'
_computing_structure_solution 'SHELXS-97 (Sheldrick, 1990)'
_diffrn_ambient_temperature 298(2)
_diffrn_measured_fraction_theta_full 0.995
_diffrn_measured_fraction_theta_max 0.995
_diffrn_measurement_device_type 'CCD area detector'
_diffrn_measurement_method 'phi and omega scans'
_diffrn_radiation_monochromator graphite
_diffrn_radiation_source 'fine-focus sealed tube'
_diffrn_radiation_type MoK\a
_diffrn_radiation_wavelength 0.71073
_diffrn_reflns_av_R_equivalents 0.0795
_diffrn_reflns_av_sigmaI/netI 0.1063
_diffrn_reflns_limit_h_max 10
_diffrn_reflns_limit_h_min -10
_diffrn_reflns_limit_k_max 11
_diffrn_reflns_limit_k_min -11
_diffrn_reflns_limit_l_max 71
_diffrn_reflns_limit_l_min -71
_diffrn_reflns_number 21947
_diffrn_reflns_theta_full 28.42
_diffrn_reflns_theta_max 28.42
_diffrn_reflns_theta_min 2.30
_exptl_absorpt_coefficient_mu 0.073
_exptl_absorpt_correction_T_max 0.9920
_exptl_absorpt_correction_T_min 0.9877
_exptl_absorpt_correction_type multi-scan
_exptl_absorpt_process_details SADABS
_exptl_crystal_colour colorless
_exptl_crystal_density_diffrn 1.128
_exptl_crystal_density_method 'not measured'
_exptl_crystal_description pyramid
_exptl_crystal_F_000 1560
_exptl_crystal_size_max 0.17
_exptl_crystal_size_mid 0.16
_exptl_crystal_size_min 0.11
_refine_diff_density_max 0.512
_refine_diff_density_min -0.268
_refine_diff_density_rms 0.068
_refine_ls_abs_structure_details 'Flack H D (1983), Acta Cryst. A39, 876-881'
_refine_ls_abs_structure_Flack 1(5)
_refine_ls_extinction_method none
_refine_ls_goodness_of_fit_ref 1.136
_refine_ls_hydrogen_treatment noref
_refine_ls_matrix_type full
_refine_ls_number_parameters 247
_refine_ls_number_reflns 5331
_refine_ls_number_restraints 232
_refine_ls_restrained_S_all 1.141
_refine_ls_R_factor_all 0.2779
_refine_ls_R_factor_gt 0.1400
_refine_ls_shift/su_max 0.001
_refine_ls_shift/su_mean 0.000
_refine_ls_structure_factor_coef Fsqd
_refine_ls_weighting_details 'calc w=1/[\s^2^(Fo^2^)+(0.2000P)^2^+0.0000P] where P=(Fo^2^+2Fc^2^)/3'
_refine_ls_weighting_scheme calc
_refine_ls_wR_factor_gt 0.3556
_refine_ls_wR_factor_ref 0.4275
_reflns_number_gt 1917
_reflns_number_total 5331
_reflns_threshold_expression >2sigma(I)
_cod_data_source_file ol302567f_si_003.cif
_cod_data_source_block brs9s
_cod_depositor_comments
;
The following automatic conversions were performed:

'_symmetry_cell_setting' value 'Tetragonal' changed to 'tetragonal'
according to /home/saulius/struct/CIF-dictionaries/cif_core.dic
dictionary named 'cif_core.dic' version 2.4.2 from 2011-04-26.

Automatic conversion script
Id: cif_fix_values 1891 2012-01-12 08:04:46Z andrius 
;
_cod_original_sg_symbol_H-M P4(3)2(1)2
_cod_database_code 1508726

loop_
_symmetry_equiv_pos_as_xyz
'x, y, z'
'-x, -y, z+1/2'
'-y+1/2, x+1/2, z+3/4'
'y+1/2, -x+1/2, z+1/4'
'-x+1/2, y+1/2, -z+3/4'
'x+1/2, -y+1/2, -z+1/4'
'y, x, -z'
'-y, -x, -z+1/2'

loop_
_atom_site_label
_atom_site_type_symbol
_atom_site_fract_x
_atom_site_fract_y
_atom_site_fract_z
_atom_site_U_iso_or_equiv
_atom_site_adp_type
_atom_site_occupancy
_atom_site_symmetry_multiplicity
_atom_site_calc_flag
_atom_site_refinement_flags
C1 C 0.9221(15) 0.7200(14) 0.3682(2) 0.208(6) Uani 1 1 d U
H1A H 0.9946 0.6413 0.3676 0.312 Uiso 1 1 calc R
H1B H 0.9487 0.7961 0.3563 0.312 Uiso 1 1 calc R
H1C H 0.8256 0.6807 0.3640 0.312 Uiso 1 1 calc R
C2 C 0.8587(17) 0.7020(13) 0.4114(2) 0.179(4) Uani 1 1 d U
C3 C 0.9092(16) 0.7552(14) 0.4349(2) 0.197(5) Uani 1 1 d U
H3 H 0.9777 0.8327 0.4361 0.237 Uiso 1 1 calc R
C4 C 0.8503(14) 0.6844(14) 0.45634(19) 0.180(4) Uani 1 1 d U
H4 H 0.8631 0.7271 0.4721 0.216 Uiso 1 1 calc R
C5 C 0.7702(7) 0.5462(9) 0.45382(11) 0.0995(18) Uani 1 1 d U
C6 C 0.7540(13) 0.4883(11) 0.43027(15) 0.165(4) Uani 1 1 d U
H6 H 0.7016 0.3999 0.4279 0.198 Uiso 1 1 calc R
C7 C 0.8191(13) 0.5657(13) 0.40871(15) 0.155(3) Uani 1 1 d U
H7 H 0.8314 0.5170 0.3934 0.186 Uiso 1 1 calc R
C8 C 0.7291(7) 0.4602(9) 0.47613(12) 0.1022(19) Uani 1 1 d U
H8A H 0.8176 0.4138 0.4831 0.123 Uiso 1 1 calc R
H8B H 0.6884 0.5269 0.4887 0.123 Uiso 1 1 calc R
C9 C 0.5623(6) 0.2615(6) 0.49061(9) 0.0781(14) Uani 1 1 d U
C21 C 0.4867(9) 0.1263(8) 0.47854(12) 0.0998(19) Uani 1 1 d U
C22 C 0.5082(10) 0.1029(8) 0.45015(11) 0.123(3) Uani 1 1 d U
H22A H 0.4715 0.1900 0.4413 0.148 Uiso 1 1 calc R
H22B H 0.6139 0.0934 0.4466 0.148 Uiso 1 1 calc R
C23 C 0.4273(17) -0.0350(12) 0.44051(16) 0.180(5) Uani 1 1 d U
H23 H 0.3241 -0.0295 0.4420 0.216 Uiso 1 1 calc R
C19 C 0.6875(10) 0.1922(9) 0.50751(12) 0.122(2) Uani 1 1 d U
H19A H 0.7388 0.2720 0.5163 0.147 Uiso 1 1 calc R
H19B H 0.6414 0.1287 0.5200 0.147 Uiso 1 1 calc R
C20 C 0.8019(10) 0.1007(12) 0.49284(15) 0.163(4) Uani 1 1 d U
H20A H 0.7517 0.0417 0.4804 0.244 Uiso 1 1 calc R
H20B H 0.8547 0.0362 0.5042 0.244 Uiso 1 1 calc R
H20C H 0.8713 0.1666 0.4848 0.244 Uiso 1 1 calc R
C10 C 0.4548(7) 0.3509(5) 0.50774(8) 0.0691(13) Uani 1 1 d U
H10 H 0.5192 0.4185 0.5173 0.083 Uiso 1 1 calc R
C11 C 0.3791(7) 0.2606(6) 0.52666(8) 0.0771(15) Uani 1 1 d U
H11 H 0.3046 0.1965 0.5211 0.093 Uiso 1 1 calc R
C12 C 0.4071(9) 0.2617(7) 0.55110(9) 0.103(2) Uani 1 1 d U
H12 H 0.4861 0.3226 0.5558 0.124 Uiso 1 1 calc R
C13 C 0.3374(12) 0.1864(9) 0.57106(10) 0.124(3) Uani 1 1 d U
C14 C 0.3852(16) 0.2053(13) 0.59557(11) 0.184(4) Uani 1 1 d U
H14 H 0.4670 0.2680 0.5975 0.221 Uiso 1 1 calc R
C15 C 0.334(2) 0.1492(19) 0.61608(18) 0.247(6) Uani 1 1 d U
H15 H 0.3725 0.1714 0.6318 0.297 Uiso 1 1 calc R
C16 C 0.211(2) 0.0498(16) 0.6124(2) 0.239(6) Uani 1 1 d U
H16 H 0.1628 0.0078 0.6261 0.286 Uiso 1 1 calc R
C17 C 0.163(2) 0.0156(13) 0.5880(2) 0.244(6) Uani 1 1 d U
H17 H 0.0916 -0.0578 0.5855 0.293 Uiso 1 1 calc R
C18 C 0.2223(15) 0.0899(13) 0.56753(16) 0.178(4) Uani 1 1 d U
H18 H 0.1837 0.0741 0.5515 0.214 Uiso 1 1 calc R
O1 O 0.6227(4) 0.3486(5) 0.47039(6) 0.0850(12) Uani 1 1 d U
O2 O 0.9181(16) 0.7822(10) 0.39273(17) 0.268(5) Uani 1 1 d U
O3 O 0.4139(7) 0.0419(5) 0.49019(8) 0.1185(17) Uani 1 1 d U
C24 C 0.467(2) -0.1404(14) 0.4321(2) 0.233(7) Uani 1 1 d U
H24A H 0.5688 -0.1563 0.4299 0.280 Uiso 1 1 calc R
H24B H 0.3991 -0.2132 0.4273 0.280 Uiso 1 1 calc R

loop_
_atom_site_aniso_label
_atom_site_aniso_U_11
_atom_site_aniso_U_22
_atom_site_aniso_U_33
_atom_site_aniso_U_23
_atom_site_aniso_U_13
_atom_site_aniso_U_12
C1 0.256(14) 0.205(11) 0.165(7) 0.043(7) 0.105(9) 0.039(10)
C2 0.264(12) 0.137(7) 0.137(5) 0.008(6) 0.058(7) -0.011(8)
C3 0.225(12) 0.190(10) 0.177(7) 0.047(7) -0.034(8) -0.062(9)
C4 0.205(10) 0.188(8) 0.145(6) 0.005(6) -0.024(7) -0.072(8)
C5 0.080(4) 0.126(5) 0.092(3) -0.006(3) 0.018(3) 0.003(4)
C6 0.235(11) 0.158(7) 0.101(4) 0.001(4) 0.015(6) -0.047(7)
C7 0.215(9) 0.148(7) 0.102(4) 0.006(5) 0.033(5) 0.004(7)
C8 0.070(4) 0.136(6) 0.101(4) 0.001(4) -0.005(3) -0.002(4)
C9 0.078(3) 0.085(4) 0.071(3) -0.005(2) -0.004(2) 0.029(3)
C21 0.135(6) 0.075(4) 0.089(4) -0.011(3) 0.005(3) 0.024(4)
C22 0.186(8) 0.111(5) 0.073(3) -0.020(3) 0.012(4) 0.013(5)
C23 0.305(14) 0.114(7) 0.121(6) -0.035(5) 0.024(7) -0.004(8)
C19 0.139(6) 0.118(5) 0.110(5) 0.004(4) -0.026(4) 0.054(5)
C20 0.116(6) 0.217(10) 0.155(7) 0.003(6) 0.012(5) 0.104(6)
C10 0.091(4) 0.058(3) 0.058(2) -0.002(2) -0.004(2) 0.008(3)
C11 0.095(4) 0.079(4) 0.057(2) -0.006(2) -0.011(2) 0.009(3)
C12 0.149(6) 0.105(5) 0.055(2) 0.015(3) -0.011(3) 0.010(4)
C13 0.216(8) 0.098(5) 0.059(3) 0.018(3) -0.002(4) 0.021(5)
C14 0.293(12) 0.200(9) 0.059(3) 0.010(4) 0.015(5) 0.039(8)
C15 0.41(2) 0.253(15) 0.079(4) 0.060(7) 0.023(8) 0.061(11)
C16 0.400(17) 0.194(12) 0.121(6) 0.069(7) 0.138(9) 0.063(9)
C17 0.423(17) 0.142(8) 0.168(7) 0.044(7) 0.109(9) -0.043(10)
C18 0.262(12) 0.166(9) 0.107(5) 0.028(5) 0.058(6) -0.048(7)
O1 0.080(3) 0.103(3) 0.0724(19) -0.0010(19) 0.0069(17) 0.007(2)
O2 0.432(16) 0.200(7) 0.173(6) 0.051(5) 0.067(8) -0.064(9)
O3 0.197(5) 0.071(3) 0.088(3) -0.001(2) 0.019(3) -0.007(3)
C24 0.39(2) 0.147(9) 0.164(9) -0.055(8) 0.007(11) -0.033(11)

loop_
_atom_type_symbol
_atom_type_description
_atom_type_scat_dispersion_real
_atom_type_scat_dispersion_imag
_atom_type_scat_source
C C 0.0033 0.0016 'International Tables Vol C Tables 4.2.6.8 and 6.1.1.4'
H H 0.0000 0.0000 'International Tables Vol C Tables 4.2.6.8 and 6.1.1.4'
O O 0.0106 0.0060 'International Tables Vol C Tables 4.2.6.8 and 6.1.1.4'

loop_
_geom_angle_atom_site_label_1
_geom_angle_atom_site_label_2
_geom_angle_atom_site_label_3
_geom_angle
_geom_angle_site_symmetry_1
_geom_angle_site_symmetry_3
O2 C1 H1A 109.5 . .
O2 C1 H1B 109.5 . .
H1A C1 H1B 109.5 . .
O2 C1 H1C 109.5 . .
H1A C1 H1C 109.5 . .
H1B C1 H1C 109.5 . .
C7 C2 O2 122.8(11) . .
C7 C2 C3 120.5(11) . .
O2 C2 C3 110.4(13) . .
C4 C3 C2 116.5(12) . .
C4 C3 H3 121.7 . .
C2 C3 H3 121.7 . .
C3 C4 C5 119.9(9) . .
C3 C4 H4 120.0 . .
C5 C4 H4 120.0 . .
C6 C5 C4 117.8(8) . .
C6 C5 C8 121.3(7) . .
C4 C5 C8 120.2(7) . .
C5 C6 C7 119.9(9) . .
C5 C6 H6 120.0 . .
C7 C6 H6 120.0 . .
C2 C7 C6 118.5(9) . .
C2 C7 H7 120.8 . .
C6 C7 H7 120.8 . .
O1 C8 C5 111.5(5) . .
O1 C8 H8A 109.3 . .
C5 C8 H8A 109.3 . .
O1 C8 H8B 109.3 . .
C5 C8 H8B 109.3 . .
H8A C8 H8B 108.0 . .
O1 C9 C21 106.4(4) . .
O1 C9 C10 113.3(4) . .
C21 C9 C10 112.4(5) . .
O1 C9 C19 112.1(5) . .
C21 C9 C19 104.1(5) . .
C10 C9 C19 108.2(4) . .
O3 C21 C9 122.2(6) . .
O3 C21 C22 120.0(6) . .
C9 C21 C22 117.7(6) . .
C23 C22 C21 112.5(7) . .
C23 C22 H22A 109.1 . .
C21 C22 H22A 109.1 . .
C23 C22 H22B 109.1 . .
C21 C22 H22B 109.1 . .
H22A C22 H22B 107.8 . .
C24 C23 C22 132.6(17) . .
C24 C23 H23 113.7 . .
C22 C23 H23 113.7 . .
C20 C19 C9 113.6(5) . .
C20 C19 H19A 108.8 . .
C9 C19 H19A 108.8 . .
C20 C19 H19B 108.8 . .
C9 C19 H19B 108.8 . .
H19A C19 H19B 107.7 . .
C19 C20 H20A 109.5 . .
C19 C20 H20B 109.5 . .
H20A C20 H20B 109.5 . .
C19 C20 H20C 109.5 . .
H20A C20 H20C 109.5 . .
H20B C20 H20C 109.5 . .
C11 C10 C9 114.1(4) . .
C11 C10 C10 114.8(4) . 7_556
C9 C10 C10 111.7(4) . 7_556
C11 C10 H10 105.0 . .
C9 C10 H10 105.0 . .
C10 C10 H10 105.0 7_556 .
C12 C11 C10 125.8(6) . .
C12 C11 H11 117.1 . .
C10 C11 H11 117.1 . .
C11 C12 C13 130.9(8) . .
C11 C12 H12 114.5 . .
C13 C12 H12 114.5 . .
C18 C13 C14 116.3(9) . .
C18 C13 C12 122.6(7) . .
C14 C13 C12 121.1(10) . .
C15 C14 C13 129.8(14) . .
C15 C14 H14 115.1 . .
C13 C14 H14 115.1 . .
C14 C15 C16 113.7(13) . .
C14 C15 H15 123.2 . .
C16 C15 H15 123.2 . .
C17 C16 C15 120.0(10) . .
C17 C16 H16 120.0 . .
C15 C16 H16 120.0 . .
C18 C17 C16 120.6(14) . .
C18 C17 H17 119.7 . .
C16 C17 H17 119.7 . .
C13 C18 C17 119.2(11) . .
C13 C18 H18 120.4 . .
C17 C18 H18 120.4 . .
C8 O1 C9 118.4(4) . .
C2 O2 C1 118.8(10) . .
C23 C24 H24A 120.0 . .
C23 C24 H24B 120.0 . .
H24A C24 H24B 120.0 . .

loop_
_geom_bond_atom_site_label_1
_geom_bond_atom_site_label_2
_geom_bond_distance
_geom_bond_site_symmetry_2
C1 O2 1.422(13) .
C1 H1A 0.9600 .
C1 H1B 0.9600 .
C1 H1C 0.9600 .
C2 C7 1.281(14) .
C2 O2 1.336(12) .
C2 C3 1.414(14) .
C3 C4 1.411(13) .
C3 H3 0.9300 .
C4 C5 1.439(13) .
C4 H4 0.9300 .
C5 C6 1.365(10) .
C5 C8 1.464(9) .
C6 C7 1.463(12) .
C6 H6 0.9300 .
C7 H7 0.9300 .
C8 O1 1.416(8) .
C8 H8A 0.9700 .
C8 H8B 0.9700 .
C9 O1 1.437(6) .
C9 C21 1.531(9) .
C9 C10 1.550(7) .
C9 C19 1.567(8) .
C21 O3 1.176(8) .
C21 C22 1.538(9) .
C22 C23 1.523(13) .
C22 H22A 0.9700 .
C22 H22B 0.9700 .
C23 C24 1.105(13) .
C23 H23 0.9300 .
C19 C20 1.529(11) .
C19 H19A 0.9700 .
C19 H19B 0.9700 .
C20 H20A 0.9600 .
C20 H20B 0.9600 .
C20 H20C 0.9600 .
C10 C11 1.460(7) .
C10 C10 1.554(10) 7_556
C10 H10 0.9800 .
C11 C12 1.326(6) .
C11 H11 0.9300 .
C12 C13 1.406(10) .
C12 H12 0.9300 .
C13 C18 1.359(14) .
C13 C14 1.384(10) .
C14 C15 1.289(14) .
C14 H14 0.9300 .
C15 C16 1.43(2) .
C15 H15 0.9300 .
C16 C17 1.40(2) .
C16 H16 0.9300 .
C17 C18 1.381(12) .
C17 H17 0.9300 .
C18 H18 0.9300 .
C24 H24A 0.9300 .
C24 H24B 0.9300 .

loop_
_geom_torsion_atom_site_label_1
_geom_torsion_atom_site_label_2
_geom_torsion_atom_site_label_3
_geom_torsion_atom_site_label_4
_geom_torsion
_geom_torsion_site_symmetry_1
_geom_torsion_site_symmetry_4
C7 C2 C3 C4 -30(2) . .
O2 C2 C3 C4 177.4(12) . .
C2 C3 C4 C5 13.1(19) . .
C3 C4 C5 C6 -0.2(16) . .
C3 C4 C5 C8 170.4(10) . .
C4 C5 C6 C7 0.9(14) . .
C8 C5 C6 C7 -169.5(8) . .
O2 C2 C7 C6 -179.5(13) . .
C3 C2 C7 C6 31(2) . .
C5 C6 C7 C2 -16.4(17) . .
C6 C5 C8 O1 -23.6(10) . .
C4 C5 C8 O1 166.2(7) . .
O1 C9 C21 O3 -172.2(6) . .
C10 C9 C21 O3 -47.7(8) . .
C19 C9 C21 O3 69.2(8) . .
O1 C9 C21 C22 7.6(7) . .
C10 C9 C21 C22 132.2(6) . .
C19 C9 C21 C22 -111.0(7) . .
O3 C21 C22 C23 -0.1(11) . .
C9 C21 C22 C23 -179.9(8) . .
C21 C22 C23 C24 -115.8(14) . .
O1 C9 C19 C20 -54.3(9) . .
C21 C9 C19 C20 60.3(9) . .
C10 C9 C19 C20 -179.9(7) . .
O1 C9 C10 C11 173.4(4) . .
C21 C9 C10 C11 52.7(6) . .
C19 C9 C10 C11 -61.7(7) . .
O1 C9 C10 C10 41.0(5) . 7_556
C21 C9 C10 C10 -79.6(4) . 7_556
C19 C9 C10 C10 165.9(4) . 7_556
C9 C10 C11 C12 107.7(6) . .
C10 C10 C11 C12 -121.5(6) 7_556 .
C10 C11 C12 C13 176.3(7) . .
C11 C12 C13 C18 1.7(14) . .
C11 C12 C13 C14 -179.5(8) . .
C18 C13 C14 C15 -2.9(18) . .
C12 C13 C14 C15 178.2(13) . .
C13 C14 C15 C16 2(2) . .
C14 C15 C16 C17 3(2) . .
C15 C16 C17 C18 -7(2) . .
C14 C13 C18 C17 -1.4(15) . .
C12 C13 C18 C17 177.5(10) . .
C16 C17 C18 C13 6(2) . .
C5 C8 O1 C9 -175.4(5) . .
C21 C9 O1 C8 -164.8(5) . .
C10 C9 O1 C8 71.1(6) . .
C19 C9 O1 C8 -51.6(6) . .
C7 C2 O2 C1 7(2) . .
C3 C2 O2 C1 159.7(12) . .
